data_7117755
loop_
_publ_author_name
'Dongari Yadagiri'
'Pazhamalai Anbarasan'

_publ_section_title
;
 An iodine(III) mediated oxidative rearrangement of enamines: efficient
 synthesis of alpha-amino ketones
;
_journal_name_full Chem.Commun.
_journal_page_first 14203
_journal_paper_doi 10.1039/C5cc04265H
_journal_volume 51
_journal_year 2015
_chemical_compound_source syn
_chemical_formula_moiety 'C25 H28 N2 O3 S'
_chemical_formula_sum 'C25 H28 N2 O3 S'
_chemical_formula_weight 436.58
_space_group_IT_number 15
_symmetry_cell_setting monoclinic
_symmetry_Int_Tables_number 15
_symmetry_space_group_name_Hall '-C 2yc'
_symmetry_space_group_name_H-M 'C 1 2/c 1'
_atom_sites_solution_hydrogens geom
_atom_sites_solution_primary direct
_atom_sites_solution_secondary difmap
_audit_update_record
;
2014-10-23 deposited with the CCDC.
2015-07-30 downloaded from the CCDC.
;
_cell_angle_alpha 90
_cell_angle_beta 98.769(6)
_cell_angle_gamma 90
_cell_formula_units_Z 8
_cell_length_a 10.9399(18)
_cell_length_b 21.020(4)
_cell_length_c 20.547(4)
_cell_measurement_reflns_used 1591
_cell_measurement_temperature 298(2)
_cell_measurement_theta_max 19.36
_cell_measurement_theta_min 2.18
_cell_volume 4669.7(15)
_computing_cell_refinement 'Bruker SMART'
_computing_data_collection 'Bruker SMART'
_computing_data_reduction 'Bruker SAINT'
_computing_molecular_graphics 'Bruker SHELXTL'
_computing_publication_material 'Bruker SHELXTL'
_computing_structure_refinement 'SHELXL-97 (Sheldrick, 1997)'
_computing_structure_solution 'SHELXS-97 (Sheldrick, 1990)'
_diffrn_ambient_temperature 298(2)
_diffrn_measured_fraction_theta_full 0.999
_diffrn_measured_fraction_theta_max 0.917
_diffrn_measurement_device_type 'CCD area detector'
_diffrn_measurement_method 'phi and omega scans'
_diffrn_radiation_monochromator graphite
_diffrn_radiation_probe x-ray
_diffrn_radiation_source 'fine-focus sealed tube'
_diffrn_radiation_type MoK\a
_diffrn_radiation_wavelength 0.71073
_diffrn_reflns_av_R_equivalents 0.0498
_diffrn_reflns_av_sigmaI/netI 0.0505
_diffrn_reflns_limit_h_max 12
_diffrn_reflns_limit_h_min -11
_diffrn_reflns_limit_k_max 23
_diffrn_reflns_limit_k_min -23
_diffrn_reflns_limit_l_max 22
_diffrn_reflns_limit_l_min -19
_diffrn_reflns_number 10958
_diffrn_reflns_reduction_process
;
;
_diffrn_reflns_theta_full 25
_diffrn_reflns_theta_max 23.51
_diffrn_reflns_theta_min 1.94
_exptl_absorpt_coefficient_mu 0.167
_exptl_absorpt_correction_T_max 0.9754
_exptl_absorpt_correction_T_min 0.9595
_exptl_absorpt_correction_type multi-scan
_exptl_absorpt_process_details 'APEX 2 (Bruker)'
_exptl_crystal_colour colorless
_exptl_crystal_density_diffrn 1.242
_exptl_crystal_density_meas 1.242
_exptl_crystal_density_method 'Not Measured'
_exptl_crystal_description Rectangular
_exptl_crystal_F_000 1856
_exptl_crystal_size_max 0.25
_exptl_crystal_size_mid 0.2
_exptl_crystal_size_min 0.15
_refine_diff_density_max 0.177
_refine_diff_density_min -0.271
_refine_diff_density_rms 0.035
_refine_ls_abs_structure_details 'Flack H D (1983), Acta Cryst. A39, 876-881'
_refine_ls_extinction_method none
_refine_ls_goodness_of_fit_ref 1.041
_refine_ls_hydrogen_treatment mixed
_refine_ls_matrix_type full
_refine_ls_number_constraints 0
_refine_ls_number_parameters 283
_refine_ls_number_reflns 3177
_refine_ls_number_restraints 0
_refine_ls_restrained_S_all 1.041
_refine_ls_R_factor_all 0.081
_refine_ls_R_factor_gt 0.0451
_refine_ls_shift/su_max 0
_refine_ls_shift/su_mean 0
_refine_ls_structure_factor_coef Fsqd
_refine_ls_weighting_details 'calc w=1/[\s^2^(Fo^2^)+(0.0426P)^2^+2.7600P] where P=(Fo^2^+2Fc^2^)/3'
_refine_ls_weighting_scheme calc
_refine_ls_wR_factor_gt 0.0977
_refine_ls_wR_factor_ref 0.1138
_reflns_number_gt 2112
_reflns_number_total 3177
_reflns_threshold_expression >2sigma(I)
_cod_data_source_file c5cc04265h2.cif
_cod_data_source_block new
_cod_depositor_comments
;
The following automatic conversions were performed:

'_atom_sites_solution_hydrogens' value ' geom' changed to 'geom'
according to the built-in table from CIF Core dictionary named
'cif_core.dic' version 2.4.1 from 2010-06-29.

'_atom_sites_solution_primary' value ' direct' changed to 'direct'
according to the built-in table from CIF Core dictionary named
'cif_core.dic' version 2.4.1 from 2010-06-29.

'_atom_sites_solution_secondary' value ' difmap' changed to 'difmap'
according to the built-in table from CIF Core dictionary named
'cif_core.dic' version 2.4.1 from 2010-06-29.

'_refine_ls_weighting_scheme' value ' calc' changed to 'calc'
according to the built-in table from CIF Core dictionary named
'cif_core.dic' version 2.4.1 from 2010-06-29.

Automatic conversion script
Id: cif_fix_values 3392 2015-05-12 13:50:21Z andrius 
;
_cod_original_cell_volume 4669.6(14)
_cod_original_sg_symbol_H-M 'C 2/c'
_cod_database_code 7117755

loop_
_symmetry_equiv_pos_site_id
_symmetry_equiv_pos_as_xyz
1 x,y,z
2 -x,y,1/2-z
3 -x,-y,-z
4 x,-y,1/2+z
5 1/2+x,1/2+y,z
6 1/2-x,1/2+y,1/2-z
7 1/2-x,1/2-y,-z
8 1/2+x,1/2-y,1/2+z

loop_
_atom_site_aniso_label
_atom_site_aniso_U_11
_atom_site_aniso_U_22
_atom_site_aniso_U_33
_atom_site_aniso_U_23
_atom_site_aniso_U_13
_atom_site_aniso_U_12
S1 0.0700(5) 0.0488(5) 0.0428(5) 0.0003(4) 0.0065(4) 0.0042(4)
O1 0.0544(13) 0.0982(18) 0.0630(15) 0.0254(13) 0.0235(12) 0.0272(12)
O2 0.1247(19) 0.0513(14) 0.0494(13) -0.0100(11) 0.0184(13) 0.0051(13)
O3 0.0562(13) 0.0801(16) 0.0699(15) 0.0076(12) 0.0025(11) -0.0041(12)
N1 0.0616(15) 0.0594(16) 0.0396(15) 0.0055(12) 0.0151(12) 0.0224(12)
N2 0.098(2) 0.0389(18) 0.132(3) -0.0105(17) 0.025(2) 0.0026(18)
C1 0.063(2) 0.0461(18) 0.046(2) 0.0062(15) 0.0154(16) 0.0043(15)
C2 0.081(2) 0.048(2) 0.062(2) 0.0036(17) 0.031(2) 0.0046(17)
C3 0.113(3) 0.050(2) 0.046(2) 0.0036(16) 0.029(2) -0.002(2)
C4 0.094(3) 0.062(2) 0.046(2) 0.0048(17) 0.002(2) 0.0066(19)
C5 0.069(2) 0.0485(19) 0.051(2) 0.0027(16) 0.0085(18) 0.0078(16)
C6 0.0590(19) 0.0348(16) 0.0399(18) 0.0034(14) 0.0161(16) 0.0068(14)
C7 0.0513(18) 0.0419(18) 0.0468(19) 0.0021(14) 0.0113(16) 0.0075(14)
C8 0.0479(16) 0.0401(17) 0.0415(18) 0.0021(14) 0.0134(14) 0.0061(14)
C9 0.0484(17) 0.0395(16) 0.0409(17) 0.0039(13) 0.0103(14) 0.0038(15)
C10 0.0518(19) 0.052(2) 0.073(2) 0.0049(17) 0.0174(16) 0.0039(16)
C11 0.063(2) 0.049(2) 0.097(3) 0.0009(19) 0.0154(19) -0.0070(17)
C12 0.074(2) 0.042(2) 0.067(2) -0.0004(16) 0.0097(18) 0.0061(18)
C13 0.0581(19) 0.051(2) 0.057(2) -0.0030(16) 0.0104(16) 0.0134(16)
C14 0.0489(17) 0.0459(19) 0.0451(18) -0.0018(14) 0.0067(14) 0.0042(14)
C16 0.129(4) 0.051(3) 0.198(6) -0.024(3) 0.020(4) -0.008(3)
C17 0.215(7) 0.091(4) 0.295(9) 0.043(5) 0.130(7) -0.001(4)
C18 0.138(4) 0.050(2) 0.132(4) -0.013(3) 0.026(3) 0.017(2)
C19 0.140(4) 0.120(4) 0.153(5) -0.058(4) 0.016(4) 0.013(3)
C20 0.0593(18) 0.049(2) 0.0380(18) 0.0044(15) 0.0039(15) 0.0103(15)
C21 0.113(3) 0.059(2) 0.088(3) 0.011(2) 0.048(2) 0.020(2)
C22 0.127(4) 0.081(3) 0.118(4) 0.037(3) 0.065(3) 0.014(3)
C23 0.087(3) 0.056(2) 0.083(3) 0.018(2) 0.000(2) -0.002(2)
C24 0.118(3) 0.054(2) 0.079(3) 0.010(2) 0.021(3) 0.023(2)
C25 0.097(3) 0.057(2) 0.067(2) 0.0144(19) 0.028(2) 0.019(2)
C26 0.141(4) 0.076(3) 0.145(4) 0.038(3) 0.007(3) -0.020(3)

loop_
_atom_site_label
_atom_site_type_symbol
_atom_site_thermal_displace_type
_atom_site_fract_x
_atom_site_fract_y
_atom_site_fract_z
_atom_site_occupancy
_atom_site_U_iso_or_equiv
_atom_site_calc_flag
_atom_site_refinement_flags
_atom_site_disorder_assembly
_atom_site_disorder_group
S1 S Uani 0.28209(8) 0.25749(4) 0.35520(4) 1.000 0.0541(3) . . . .
O1 O Uani 0.04456(19) 0.30389(11) 0.17932(10) 1.000 0.0704(9) . . . .
O2 O Uani 0.2450(2) 0.30164(10) 0.40105(10) 1.000 0.0746(9) . . . .
O3 O Uani 0.40760(18) 0.25692(11) 0.34240(10) 1.000 0.0695(8) . . . .
N1 N Uani 0.1975(2) 0.27030(11) 0.28560(11) 1.000 0.0528(9) . . . .
N2 N Uani 0.2736(3) -0.00721(13) 0.16213(17) 1.000 0.0889(13) . . . .
C1 C Uani 0.3114(3) 0.30841(13) 0.09619(14) 1.000 0.0510(11) . . . .
C2 C Uani 0.3430(3) 0.32427(14) 0.03588(17) 1.000 0.0616(12) . . . .
C3 C Uani 0.2541(4) 0.33994(15) -0.01550(16) 1.000 0.0679(14) . . . .
C4 C Uani 0.1318(4) 0.33954(15) -0.00750(16) 1.000 0.0682(14) . . . .
C5 C Uani 0.0983(3) 0.32382(13) 0.05268(15) 1.000 0.0562(11) . . . .
C6 C Uani 0.1881(3) 0.30816(12) 0.10537(13) 1.000 0.0437(10) . . . .
C7 C Uani 0.1487(3) 0.29209(13) 0.16929(14) 1.000 0.0463(11) . . . .
C8 C Uani 0.2379(3) 0.25808(12) 0.22176(13) 1.000 0.0425(10) . . . .
C9 C Uani 0.2445(3) 0.18830(13) 0.20344(13) 1.000 0.0426(10) . . . .
C10 C Uani 0.1426(3) 0.14856(15) 0.19776(15) 1.000 0.0581(11) . . . .
C11 C Uani 0.1513(3) 0.08466(16) 0.18467(17) 1.000 0.0693(14) . . . .
C12 C Uani 0.2637(3) 0.05653(15) 0.17528(16) 1.000 0.0611(12) . . . .
C13 C Uani 0.3652(3) 0.09745(14) 0.17938(14) 1.000 0.0552(11) . . . .
C14 C Uani 0.3548(3) 0.16119(13) 0.19301(13) 1.000 0.0467(10) . . . .
C16 C Uani 0.1730(5) -0.0513(2) 0.1651(3) 1.000 0.127(3) . . . .
C17 C Uani 0.1647(6) -0.0718(3) 0.2342(4) 1.000 0.191(4) . . . .
C18 C Uani 0.3946(4) -0.03628(18) 0.1564(3) 1.000 0.106(2) . . . .
C19 C Uani 0.4243(5) -0.0313(2) 0.0887(3) 1.000 0.138(3) . . . .
C20 C Uani 0.2479(3) 0.18139(14) 0.38225(14) 1.000 0.0491(11) . . . .
C21 C Uani 0.1707(3) 0.17378(17) 0.42843(19) 1.000 0.0833(16) . . . .
C22 C Uani 0.1442(4) 0.1138(2) 0.4490(2) 1.000 0.104(2) . . . .
C23 C Uani 0.1923(3) 0.06028(17) 0.4247(2) 1.000 0.0767(16) . . . .
C24 C Uani 0.2710(4) 0.06877(17) 0.37898(19) 1.000 0.0830(16) . . . .
C25 C Uani 0.2984(3) 0.12841(16) 0.35784(17) 1.000 0.0721(14) . . . .
C26 C Uani 0.1643(4) -0.00595(19) 0.4480(2) 1.000 0.122(2) . . . .
H1 H Uiso 0.37283 0.29781 0.13094 1.000 0.0614 . . . .
H1A H Uiso 0.12430 0.28518 0.28563 1.000 0.0633 . . . .
H2 H Uiso 0.42573 0.32428 0.03018 1.000 0.0737 . . . .
H3 H Uiso 0.27621 0.35090 -0.05597 1.000 0.0813 . . . .
H4 H Uiso 0.07116 0.34989 -0.04273 1.000 0.0822 . . . .
H5 H Uiso 0.01534 0.32375 0.05783 1.000 0.0674 . . . .
H8 H Uiso 0.32023 0.27677 0.22264 1.000 0.0510 . . . .
H10 H Uiso 0.06608 0.16550 0.20293 1.000 0.0696 . . . .
H11 H Uiso 0.08090 0.05942 0.18197 1.000 0.0833 . . . .
H13 H Uiso 0.44146 0.08129 0.17274 1.000 0.0660 . . . .
H14 H Uiso 0.42458 0.18687 0.19527 1.000 0.0560 . . . .
H16A H Uiso 0.18457 -0.08847 0.13881 1.000 0.1518 . . . .
H16B H Uiso 0.09575 -0.03127 0.14626 1.000 0.1518 . . . .
H17A H Uiso 0.24210 -0.09003 0.25374 1.000 0.2863 . . . .
H17B H Uiso 0.10019 -0.10281 0.23362 1.000 0.2863 . . . .
H17C H Uiso 0.14652 -0.03555 0.25958 1.000 0.2863 . . . .
H18A H Uiso 0.39337 -0.08077 0.16884 1.000 0.1276 . . . .
H18B H Uiso 0.45868 -0.01526 0.18665 1.000 0.1276 . . . .
H19A H Uiso 0.36411 -0.05461 0.05902 1.000 0.2074 . . . .
H19B H Uiso 0.50501 -0.04870 0.08741 1.000 0.2074 . . . .
H19C H Uiso 0.42290 0.01257 0.07566 1.000 0.2074 . . . .
H21 H Uiso 0.13632 0.20922 0.44581 1.000 0.0997 . . . .
H22 H Uiso 0.09193 0.10942 0.48048 1.000 0.1244 . . . .
H24 H Uiso 0.30626 0.03335 0.36207 1.000 0.0999 . . . .
H25 H Uiso 0.35146 0.13286 0.32682 1.000 0.0867 . . . .
H26A H Uiso 0.08477 -0.00599 0.46229 1.000 0.1833 . . . .
H26B H Uiso 0.22654 -0.01812 0.48391 1.000 0.1833 . . . .
H26C H Uiso 0.16386 -0.03560 0.41239 1.000 0.1833 . . . .

loop_
_atom_type_symbol
_atom_type_description
_atom_type_scat_dispersion_real
_atom_type_scat_dispersion_imag
_atom_type_scat_source
C C 0.0033 0.0016 ' International Tables Vol C Tables 4.2.6.8 and 6.1.1.4'
H H 0.0000 0.0000 ' International Tables Vol C Tables 4.2.6.8 and 6.1.1.4'
N N 0.0061 0.0033 ' International Tables Vol C Tables 4.2.6.8 and 6.1.1.4'
O O 0.0106 0.0060 ' International Tables Vol C Tables 4.2.6.8 and 6.1.1.4'
S S 0.1246 0.1234 ' International Tables Vol C Tables 4.2.6.8 and 6.1.1.4'

loop_
_geom_angle_atom_site_label_1
_geom_angle_atom_site_label_2
_geom_angle_atom_site_label_3
_geom_angle
_geom_angle_site_symmetry_1
_geom_angle_site_symmetry_2
_geom_angle_site_symmetry_3
_geom_angle_publ_flag
O2 S1 O3 120.19(14) . . . yes
O2 S1 N1 107.25(13) . . . yes
O2 S1 C20 106.79(14) . . . yes
O3 S1 N1 106.01(12) . . . yes
O3 S1 C20 107.85(15) . . . yes
N1 S1 C20 108.31(14) . . . yes
S1 N1 C8 123.76(19) . . . yes
C12 N2 C16 122.2(3) . . . yes
C12 N2 C18 121.1(3) . . . yes
C16 N2 C18 115.8(3) . . . yes
C8 N1 H1A 118.00 . . . no
S1 N1 H1A 118.00 . . . no
C2 C1 C6 120.3(3) . . . no
C1 C2 C3 120.6(3) . . . no
C2 C3 C4 120.0(3) . . . no
C3 C4 C5 120.3(3) . . . no
C4 C5 C6 120.2(3) . . . no
C5 C6 C7 118.6(3) . . . no
C1 C6 C7 122.7(3) . . . no
C1 C6 C5 118.7(3) . . . no
O1 C7 C8 119.6(3) . . . yes
C6 C7 C8 119.6(3) . . . no
O1 C7 C6 120.7(3) . . . yes
C7 C8 C9 109.2(2) . . . no
N1 C8 C7 107.7(2) . . . yes
N1 C8 C9 115.0(2) . . . yes
C10 C9 C14 116.7(3) . . . no
C8 C9 C10 122.4(3) . . . no
C8 C9 C14 120.9(3) . . . no
C9 C10 C11 121.8(3) . . . no
C10 C11 C12 121.7(3) . . . no
N2 C12 C13 121.8(3) . . . yes
N2 C12 C11 122.3(3) . . . yes
C11 C12 C13 115.9(3) . . . no
C12 C13 C14 121.5(3) . . . no
C9 C14 C13 122.3(3) . . . no
N2 C16 C17 112.3(5) . . . yes
N2 C18 C19 111.9(4) . . . yes
C21 C20 C25 118.9(3) . . . no
S1 C20 C21 120.6(2) . . . yes
S1 C20 C25 120.5(2) . . . yes
C20 C21 C22 120.0(3) . . . no
C21 C22 C23 122.1(4) . . . no
C22 C23 C26 122.1(4) . . . no
C22 C23 C24 117.2(3) . . . no
C24 C23 C26 120.7(3) . . . no
C23 C24 C25 121.5(3) . . . no
C20 C25 C24 120.4(3) . . . no
C2 C1 H1 120.00 . . . no
C6 C1 H1 120.00 . . . no
C1 C2 H2 120.00 . . . no
C3 C2 H2 120.00 . . . no
C2 C3 H3 120.00 . . . no
C4 C3 H3 120.00 . . . no
C3 C4 H4 120.00 . . . no
C5 C4 H4 120.00 . . . no
C4 C5 H5 120.00 . . . no
C6 C5 H5 120.00 . . . no
N1 C8 H8 108.00 . . . no
C7 C8 H8 108.00 . . . no
C9 C8 H8 108.00 . . . no
C9 C10 H10 119.00 . . . no
C11 C10 H10 119.00 . . . no
C10 C11 H11 119.00 . . . no
C12 C11 H11 119.00 . . . no
C12 C13 H13 119.00 . . . no
C14 C13 H13 119.00 . . . no
C9 C14 H14 119.00 . . . no
C13 C14 H14 119.00 . . . no
N2 C16 H16A 109.00 . . . no
N2 C16 H16B 109.00 . . . no
C17 C16 H16A 109.00 . . . no
C17 C16 H16B 109.00 . . . no
H16A C16 H16B 108.00 . . . no
C16 C17 H17A 110.00 . . . no
C16 C17 H17B 110.00 . . . no
C16 C17 H17C 109.00 . . . no
H17A C17 H17B 110.00 . . . no
H17A C17 H17C 109.00 . . . no
H17B C17 H17C 109.00 . . . no
N2 C18 H18A 109.00 . . . no
N2 C18 H18B 109.00 . . . no
C19 C18 H18A 109.00 . . . no
C19 C18 H18B 109.00 . . . no
H18A C18 H18B 108.00 . . . no
C18 C19 H19A 109.00 . . . no
C18 C19 H19B 109.00 . . . no
C18 C19 H19C 110.00 . . . no
H19A C19 H19B 109.00 . . . no
H19A C19 H19C 109.00 . . . no
H19B C19 H19C 110.00 . . . no
C20 C21 H21 120.00 . . . no
C22 C21 H21 120.00 . . . no
C21 C22 H22 119.00 . . . no
C23 C22 H22 119.00 . . . no
C23 C24 H24 119.00 . . . no
C25 C24 H24 119.00 . . . no
C20 C25 H25 120.00 . . . no
C24 C25 H25 120.00 . . . no
C23 C26 H26A 109.00 . . . no
C23 C26 H26B 109.00 . . . no
C23 C26 H26C 109.00 . . . no
H26A C26 H26B 110.00 . . . no
H26A C26 H26C 109.00 . . . no
H26B C26 H26C 109.00 . . . no

loop_
_geom_bond_atom_site_label_1
_geom_bond_atom_site_label_2
_geom_bond_distance
_geom_bond_site_symmetry_1
_geom_bond_site_symmetry_2
_geom_bond_publ_flag
S1 O2 1.425(2) . . yes
S1 O3 1.437(2) . . yes
S1 N1 1.603(2) . . yes
S1 C20 1.752(3) . . yes
O1 C7 1.214(4) . . yes
N1 C8 1.469(4) . . yes
N2 C12 1.374(4) . . yes
N2 C16 1.447(6) . . yes
N2 C18 1.479(5) . . yes
N1 H1A 0.8600 . . no
C1 C2 1.377(4) . . no
C1 C6 1.390(5) . . no
C2 C3 1.362(5) . . no
C3 C4 1.373(6) . . no
C4 C5 1.382(5) . . no
C5 C6 1.386(4) . . no
C6 C7 1.482(4) . . no
C7 C8 1.518(4) . . no
C8 C9 1.519(4) . . no
C9 C14 1.380(5) . . no
C9 C10 1.384(5) . . no
C10 C11 1.376(5) . . no
C11 C12 1.404(5) . . no
C12 C13 1.397(5) . . no
C13 C14 1.377(4) . . no
C16 C17 1.500(10) . . no
C18 C19 1.480(8) . . no
C20 C25 1.372(5) . . no
C20 C21 1.372(5) . . no
C21 C22 1.375(6) . . no
C22 C23 1.368(6) . . no
C23 C26 1.519(5) . . no
C23 C24 1.379(6) . . no
C24 C25 1.375(5) . . no
C1 H1 0.9300 . . no
C2 H2 0.9300 . . no
C3 H3 0.9300 . . no
C4 H4 0.9300 . . no
C5 H5 0.9300 . . no
C8 H8 0.9800 . . no
C10 H10 0.9300 . . no
C11 H11 0.9300 . . no
C13 H13 0.9300 . . no
C14 H14 0.9300 . . no
C16 H16A 0.9700 . . no
C16 H16B 0.9700 . . no
C17 H17A 0.9600 . . no
C17 H17B 0.9600 . . no
C17 H17C 0.9600 . . no
C18 H18A 0.9700 . . no
C18 H18B 0.9700 . . no
C19 H19A 0.9600 . . no
C19 H19B 0.9600 . . no
C19 H19C 0.9600 . . no
C21 H21 0.9300 . . no
C22 H22 0.9300 . . no
C24 H24 0.9300 . . no
C25 H25 0.9300 . . no
C26 H26A 0.9600 . . no
C26 H26B 0.9600 . . no
C26 H26C 0.9600 . . no

loop_
_geom_hbond_atom_site_label_D
_geom_hbond_atom_site_label_H
_geom_hbond_atom_site_label_A
_geom_hbond_distance_DH
_geom_hbond_distance_HA
_geom_hbond_distance_DA
_geom_hbond_angle_DHA
_geom_hbond_site_symmetry_A
_geom_hbond_publ_flag
N1 H1A O1 0.8600 2.2600 2.637(3) 107.00 . yes
N1 H1A O1 0.8600 2.1200 2.935(3) 158.00 2_555 yes
C1 H1 O3 0.9300 2.5300 3.321(4) 143.00 2_655 yes
C14 H14 O3 0.9300 2.5600 3.451(4) 160.00 2_655 yes
C21 H21 O2 0.9300 2.5200 2.888(4) 104.00 . yes

loop_
_geom_torsion_atom_site_label_1
_geom_torsion_atom_site_label_2
_geom_torsion_atom_site_label_3
_geom_torsion_atom_site_label_4
_geom_torsion
_geom_torsion_site_symmetry_1
_geom_torsion_site_symmetry_2
_geom_torsion_site_symmetry_3
_geom_torsion_site_symmetry_4
_geom_torsion_publ_flag
O2 S1 N1 C8 151.0(2) . . . . no
O3 S1 N1 C8 21.4(3) . . . . no
C20 S1 N1 C8 -94.1(2) . . . . no
N1 S1 C20 C25 80.2(3) . . . . no
N1 S1 C20 C21 -100.2(3) . . . . no
O2 S1 C20 C21 15.1(3) . . . . no
O3 S1 C20 C21 145.5(3) . . . . no
O2 S1 C20 C25 -164.6(3) . . . . no
O3 S1 C20 C25 -34.1(3) . . . . no
S1 N1 C8 C7 -165.0(2) . . . . no
S1 N1 C8 C9 73.1(3) . . . . no
C16 N2 C12 C13 172.9(4) . . . . no
C16 N2 C18 C19 103.9(4) . . . . no
C18 N2 C16 C17 88.3(5) . . . . no
C12 N2 C18 C19 -87.0(5) . . . . no
C12 N2 C16 C17 -80.7(5) . . . . no
C18 N2 C12 C13 4.4(6) . . . . no
C18 N2 C12 C11 -176.3(4) . . . . no
C16 N2 C12 C11 -7.9(6) . . . . no
C2 C1 C6 C5 0.3(4) . . . . no
C6 C1 C2 C3 0.0(4) . . . . no
C2 C1 C6 C7 -179.4(3) . . . . no
C1 C2 C3 C4 -0.5(5) . . . . no
C2 C3 C4 C5 0.6(5) . . . . no
C3 C4 C5 C6 -0.2(4) . . . . no
C4 C5 C6 C7 179.5(3) . . . . no
C4 C5 C6 C1 -0.3(4) . . . . no
C5 C6 C7 O1 -13.9(4) . . . . no
C1 C6 C7 C8 -16.7(4) . . . . no
C5 C6 C7 C8 163.6(2) . . . . no
C1 C6 C7 O1 165.8(3) . . . . no
C6 C7 C8 C9 -76.4(3) . . . . no
C6 C7 C8 N1 158.2(2) . . . . no
O1 C7 C8 N1 -24.3(4) . . . . no
O1 C7 C8 C9 101.1(3) . . . . no
C7 C8 C9 C10 -62.0(3) . . . . no
N1 C8 C9 C14 -119.5(3) . . . . no
C7 C8 C9 C14 119.4(3) . . . . no
N1 C8 C9 C10 59.1(4) . . . . no
C10 C9 C14 C13 -1.8(4) . . . . no
C8 C9 C10 C11 -176.4(3) . . . . no
C8 C9 C14 C13 176.9(3) . . . . no
C14 C9 C10 C11 2.2(4) . . . . no
C9 C10 C11 C12 -1.1(5) . . . . no
C10 C11 C12 C13 -0.6(5) . . . . no
C10 C11 C12 N2 -180.0(3) . . . . no
N2 C12 C13 C14 -179.6(3) . . . . no
C11 C12 C13 C14 1.1(4) . . . . no
C12 C13 C14 C9 0.1(4) . . . . no
S1 C20 C21 C22 179.7(3) . . . . no
C25 C20 C21 C22 -0.6(5) . . . . no
S1 C20 C25 C24 -179.8(3) . . . . no
C21 C20 C25 C24 0.6(5) . . . . no
C20 C21 C22 C23 -0.2(6) . . . . no
C21 C22 C23 C24 1.0(6) . . . . no
C21 C22 C23 C26 179.3(4) . . . . no
C22 C23 C24 C25 -1.1(6) . . . . no
C26 C23 C24 C25 -179.3(4) . . . . no
C23 C24 C25 C20 0.3(6) . . . . no
